data_4035780
loop_
_publ_author_name
'Yang, Ren-Yin'
'Sun, Jing'
'Sun, Qiu'
'Yan, Chao-Guo'

_publ_section_title
;
 Selective Synthesis of 3-(9 H-Carbazol-2-yl)indolin-2-ones and
 Spiro[tetrahydrocarbazole-3,3'-oxindoles] via a HOTf Catalyzed
 Three-Component Reaction.
;
_journal_issue 11
_journal_name_full 'The Journal of organic chemistry'
_journal_page_first 5909
_journal_page_last 5919
_journal_paper_doi 10.1021/acs.joc.8b00196
_journal_volume 83
_journal_year 2018
_chemical_formula_moiety 'C41 H31 Cl N2 O '
_chemical_formula_sum 'C41 H31 Cl N2 O'
_chemical_formula_weight 603.13
_space_group_crystal_system triclinic
_space_group_IT_number 2
_space_group_name_Hall '-P 1'
_space_group_name_H-M_alt 'P -1'
_atom_sites_solution_hydrogens geom
_audit_creation_method SHELXL-2014/7
_cell_angle_alpha 85.621(3)
_cell_angle_beta 85.759(3)
_cell_angle_gamma 64.039(3)
_cell_formula_units_Z 4
_cell_length_a 13.4284(13)
_cell_length_b 14.8108(14)
_cell_length_c 18.7925(18)
_cell_measurement_reflns_used 9982
_cell_measurement_temperature 296(2)
_cell_measurement_theta_max 22.56
_cell_measurement_theta_min 2.18
_cell_volume 3347.2(6)
_computing_structure_refinement 'SHELXL-2014/7 (Sheldrick, 2014)'
_diffrn_ambient_temperature 296(2)
_diffrn_measured_fraction_theta_full 0.993
_diffrn_measured_fraction_theta_max 0.994
_diffrn_measurement_device_type 'CCD area detector'
_diffrn_measurement_method 'phi and omega scans'
_diffrn_radiation_source 'fine-focus sealed tube'
_diffrn_radiation_type MoK\a
_diffrn_radiation_wavelength 0.71073
_diffrn_reflns_av_R_equivalents 0.0534
_diffrn_reflns_av_unetI/netI 0.0658
_diffrn_reflns_Laue_measured_fraction_full 0.993
_diffrn_reflns_Laue_measured_fraction_max 0.994
_diffrn_reflns_limit_h_max 16
_diffrn_reflns_limit_h_min -16
_diffrn_reflns_limit_k_max 18
_diffrn_reflns_limit_k_min -18
_diffrn_reflns_limit_l_max 23
_diffrn_reflns_limit_l_min -23
_diffrn_reflns_number 48443
_diffrn_reflns_point_group_measured_fraction_full 0.993
_diffrn_reflns_point_group_measured_fraction_max 0.994
_diffrn_reflns_theta_full 25.242
_diffrn_reflns_theta_max 26.000
_diffrn_reflns_theta_min 1.088
_exptl_absorpt_coefficient_mu 0.148
_exptl_absorpt_correction_T_max 0.971
_exptl_absorpt_correction_T_min 0.959
_exptl_absorpt_correction_type multi-scan
_exptl_absorpt_process_details sadabs
_exptl_crystal_colour colorless
_exptl_crystal_density_diffrn 1.197
_exptl_crystal_description block
_exptl_crystal_F_000 1264
_exptl_crystal_size_max 0.280
_exptl_crystal_size_mid 0.240
_exptl_crystal_size_min 0.200
_refine_diff_density_max 0.622
_refine_diff_density_min -0.591
_refine_diff_density_rms 0.051
_refine_ls_extinction_method none
_refine_ls_goodness_of_fit_ref 1.090
_refine_ls_hydrogen_treatment constr
_refine_ls_matrix_type full
_refine_ls_number_parameters 815
_refine_ls_number_reflns 13087
_refine_ls_number_restraints 96
_refine_ls_restrained_S_all 1.111
_refine_ls_R_factor_all 0.1388
_refine_ls_R_factor_gt 0.0748
_refine_ls_shift/su_max 0.000
_refine_ls_shift/su_mean 0.000
_refine_ls_structure_factor_coef Fsqd
_refine_ls_weighting_details 'w=1/[\s^2^(Fo^2^)+(0.1147P)^2^+0.4568P] where P=(Fo^2^+2Fc^2^)/3'
_refine_ls_weighting_scheme calc
_refine_ls_wR_factor_gt 0.1999
_refine_ls_wR_factor_ref 0.2209
_reflns_Friedel_coverage 0.000
_reflns_number_gt 7464
_reflns_number_total 13087
_reflns_threshold_expression 'I > 2\s(I)'
_cod_data_source_file jo8b00196_si_002.cif
_cod_data_source_block 4b
_cod_original_formula_sum 'C41 H31 Cl N2 O '
_cod_database_code 4035780
_shelx_shelxl_version_number 2014/7
_shelx_space_group_comment
;
The symmetry employed for this shelxl refinement is uniquely defined
by the following loop, which should always be used as a source of
symmetry information in preference to the above space-group names.
They are only intended as comments.
;
_shelx_estimated_absorpt_t_min 0.960
_shelx_estimated_absorpt_t_max 0.971

loop_
_space_group_symop_operation_xyz
'x, y, z'
'-x, -y, -z'

loop_
_atom_site_label
_atom_site_type_symbol
_atom_site_fract_x
_atom_site_fract_y
_atom_site_fract_z
_atom_site_U_iso_or_equiv
_atom_site_adp_type
_atom_site_occupancy
_atom_site_site_symmetry_order
_atom_site_calc_flag
_atom_site_refinement_flags_posn
_atom_site_refinement_flags_adp
C1 C -0.1755(3) 0.8155(3) -0.2279(2) 0.0710(10) Uani 1 1 d . .
H1 H -0.2096 0.7746 -0.2355 0.085 Uiso 1 1 calc R U
C2 C -0.2319(4) 0.9175(3) -0.2414(2) 0.0915(13) Uani 1 1 d . .
H2 H -0.3038 0.9449 -0.2572 0.110 Uiso 1 1 calc R U
C3 C -0.1830(5) 0.9777(3) -0.2319(2) 0.0985(14) Uani 1 1 d . .
H3 H -0.2213 1.0468 -0.2407 0.118 Uiso 1 1 calc R U
C4 C -0.0786(5) 0.9379(3) -0.2096(2) 0.1017(15) Uani 1 1 d . .
H4 H -0.0442 0.9793 -0.2042 0.122 Uiso 1 1 calc R U
C5 C -0.0227(4) 0.8358(3) -0.1947(2) 0.0828(11) Uani 1 1 d . .
H5 H 0.0488 0.8092 -0.1784 0.099 Uiso 1 1 calc R U
C6 C -0.0709(3) 0.7728(2) -0.20354(16) 0.0535(8) Uani 1 1 d . .
C7 C -0.0105(3) 0.6608(2) -0.18811(16) 0.0568(8) Uani 1 1 d . .
H7A H -0.0618 0.6314 -0.1910 0.068 Uiso 1 1 calc R U
H7B H 0.0481 0.6322 -0.2246 0.068 Uiso 1 1 calc R U
C8 C 0.1485(2) 0.5972(2) -0.10794(16) 0.0464(7) Uani 1 1 d . .
C9 C 0.1648(2) 0.5779(2) -0.02782(15) 0.0440(7) Uani 1 1 d . .
H9 H 0.2098 0.5059 -0.0176 0.053 Uiso 1 1 calc R U
C10 C 0.0493(2) 0.60682(18) 0.00266(15) 0.0412(7) Uani 1 1 d . .
C11 C 0.0097(2) 0.6044(2) 0.07210(16) 0.0474(7) Uani 1 1 d . .
H11 H 0.0572 0.5818 0.1098 0.057 Uiso 1 1 calc R U
C12 C -0.1039(2) 0.6370(2) 0.08392(17) 0.0492(7) Uani 1 1 d . .
C13 C -0.1755(3) 0.6710(2) 0.02996(18) 0.0536(8) Uani 1 1 d . .
H13 H -0.2511 0.6930 0.0401 0.064 Uiso 1 1 calc R U
C14 C -0.1356(2) 0.6729(2) -0.04057(17) 0.0518(8) Uani 1 1 d . .
H14 H -0.1835 0.6950 -0.0781 0.062 Uiso 1 1 calc R U
C15 C -0.0232(2) 0.64107(19) -0.05288(15) 0.0428(7) Uani 1 1 d . .
C16 C 0.2212(2) 0.6367(2) -0.00010(15) 0.0418(7) Uani 1 1 d . .
C17 C 0.3016(2) 0.5939(2) 0.05173(15) 0.0451(7) Uani 1 1 d . .
C18 C 0.3334(2) 0.4894(2) 0.08201(15) 0.0462(7) Uani 1 1 d . .
C19 C 0.4067(3) 0.4078(3) 0.04439(18) 0.0704(10) Uani 1 1 d . .
H19 H 0.4346 0.4183 -0.0007 0.084 Uiso 1 1 calc R U
C20 C 0.4389(3) 0.3111(3) 0.07296(19) 0.0763(11) Uani 1 1 d . .
H20 H 0.4885 0.2576 0.0466 0.092 Uiso 1 1 calc R U
C21 C 0.3998(3) 0.2914(2) 0.13945(17) 0.0580(8) Uani 1 1 d . .
C22 C 0.4414(4) 0.1851(3) 0.1695(2) 0.0900(12) Uani 1 1 d . .
H22A H 0.4141 0.1487 0.1427 0.135 Uiso 1 1 calc R U
H22B H 0.4158 0.1850 0.2186 0.135 Uiso 1 1 calc R U
H22C H 0.5210 0.1535 0.1666 0.135 Uiso 1 1 calc R U
C23 C 0.3246(3) 0.3728(2) 0.17554(16) 0.0545(8) Uani 1 1 d . .
H23 H 0.2953 0.3621 0.2200 0.065 Uiso 1 1 calc R U
C24 C 0.2915(2) 0.4701(2) 0.14748(15) 0.0476(7) Uani 1 1 d . .
H24 H 0.2401 0.5234 0.1732 0.057 Uiso 1 1 calc R U
C25 C 0.1876(2) 0.7362(2) -0.02578(16) 0.0465(7) Uani 1 1 d . .
H25 H 0.1339 0.7620 -0.0598 0.056 Uiso 1 1 calc R U
C26 C 0.2302(2) 0.7978(2) -0.00309(16) 0.0457(7) Uani 1 1 d . .
C27 C 0.1901(2) 0.9029(2) -0.03249(18) 0.0540(8) Uani 1 1 d . .
C28 C 0.1940(4) 0.9229(3) -0.1055(2) 0.0951(14) Uani 1 1 d . .
H28 H 0.2233 0.8701 -0.1362 0.114 Uiso 1 1 calc R U
C29 C 0.1541(5) 1.0216(4) -0.1329(3) 0.135(2) Uani 1 1 d . .
H29 H 0.1543 1.0344 -0.1822 0.162 Uiso 1 1 calc R U
C30 C 0.1152(5) 1.0987(4) -0.0895(4) 0.126(2) Uani 1 1 d . .
H30 H 0.0942 1.1639 -0.1085 0.152 Uiso 1 1 calc R U
C31 C 0.1067(4) 1.0817(3) -0.0193(3) 0.0977(15) Uani 1 1 d . .
H31 H 0.0770 1.1354 0.0106 0.117 Uiso 1 1 calc R U
C32 C 0.1419(3) 0.9841(3) 0.0095(2) 0.0777(11) Uani 1 1 d . .
H32 H 0.1325 0.9735 0.0585 0.093 Uiso 1 1 calc R U
C33 C 0.5019(3) 0.5361(3) 0.1536(2) 0.0832(12) Uani 1 1 d . .
H33A H 0.5596 0.5414 0.1777 0.125 Uiso 1 1 calc R U
H33B H 0.5344 0.4856 0.1189 0.125 Uiso 1 1 calc R U
H33C H 0.4562 0.5179 0.1878 0.125 Uiso 1 1 calc R U
C34 C 0.3476(2) 0.6563(2) 0.07269(15) 0.0461(7) Uani 1 1 d . .
C35 C 0.3131(2) 0.7565(2) 0.04643(15) 0.0464(7) Uani 1 1 d . .
C36 C 0.3825(2) 0.7950(2) 0.07613(17) 0.0543(8) Uani 1 1 d . .
C37 C 0.3933(3) 0.8850(3) 0.0667(2) 0.0723(10) Uani 1 1 d . .
H37 H 0.3458 0.9381 0.0379 0.087 Uiso 1 1 calc R U
C38 C 0.4766(4) 0.8929(4) 0.1015(3) 0.0940(13) Uani 1 1 d . .
H38 H 0.4850 0.9522 0.0962 0.113 Uiso 1 1 calc R U
C39 C 0.5471(4) 0.8136(4) 0.1441(3) 0.1027(15) Uani 1 1 d . .
H39 H 0.6023 0.8210 0.1666 0.123 Uiso 1 1 calc R U
C40 C 0.5390(3) 0.7250(4) 0.1544(2) 0.0849(12) Uani 1 1 d . .
H40 H 0.5867 0.6727 0.1836 0.102 Uiso 1 1 calc R U
C41 C 0.4558(3) 0.7157(3) 0.11904(17) 0.0621(9) Uani 1 1 d . .
C42 C 0.2109(3) 0.6204(3) 0.3234(2) 0.0769(6) Uani 1 1 d . U
H42 H 0.2435 0.5701 0.3585 0.092 Uiso 1 1 calc R U
C43 C 0.2718(4) 0.6673(3) 0.2884(2) 0.0807(6) Uani 1 1 d . U
H43 H 0.3445 0.6488 0.3003 0.097 Uiso 1 1 calc R U
C44 C 0.2249(4) 0.7398(3) 0.2372(2) 0.0831(6) Uani 1 1 d . U
H44 H 0.2650 0.7724 0.2148 0.100 Uiso 1 1 calc R U
C45 C 0.1213(4) 0.7656(3) 0.2180(2) 0.0841(6) Uani 1 1 d . U
H45 H 0.0912 0.8141 0.1813 0.101 Uiso 1 1 calc R U
C46 C 0.0588(4) 0.7202(3) 0.2527(2) 0.0801(6) Uani 1 1 d . U
H46 H -0.0133 0.7391 0.2395 0.096 Uiso 1 1 calc R U
C47 C 0.1026(3) 0.6474(3) 0.3067(2) 0.0742(6) Uani 1 1 d . U
C48 C 0.0321(3) 0.6017(2) 0.34400(17) 0.0583(8) Uani 1 1 d . .
H48A H -0.0276 0.6531 0.3709 0.070 Uiso 1 1 calc R U
H48B H -0.0012 0.5813 0.3081 0.070 Uiso 1 1 calc R U
C49 C 0.1234(2) 0.4194(2) 0.37419(17) 0.0509(8) Uani 1 1 d . .
C50 C 0.1761(2) 0.35097(19) 0.43897(16) 0.0464(7) Uani 1 1 d . .
H50 H 0.1235 0.3255 0.4593 0.056 Uiso 1 1 calc R U
C51 C 0.1771(2) 0.42329(19) 0.48989(15) 0.0434(7) Uani 1 1 d . .
C52 C 0.2181(3) 0.4084(2) 0.55653(16) 0.0527(8) Uani 1 1 d . .
H52 H 0.2570 0.3439 0.5767 0.063 Uiso 1 1 calc R U
C53 C 0.1998(3) 0.4925(2) 0.59302(17) 0.0610(9) Uani 1 1 d . .
C54 C 0.1424(3) 0.5877(2) 0.56436(18) 0.0641(9) Uani 1 1 d . .
H54 H 0.1303 0.6425 0.5907 0.077 Uiso 1 1 calc R U
C55 C 0.1024(3) 0.6035(2) 0.49718(17) 0.0565(8) Uani 1 1 d . .
H55 H 0.0645 0.6681 0.4770 0.068 Uiso 1 1 calc R U
C56 C 0.1207(2) 0.52027(19) 0.46108(15) 0.0437(7) Uani 1 1 d . .
C57 C 0.2826(2) 0.26065(18) 0.42053(15) 0.0428(7) Uani 1 1 d . .
C58 C 0.2872(2) 0.16472(19) 0.43018(15) 0.0421(7) Uani 1 1 d . .
C59 C 0.1943(3) 0.1485(2) 0.46688(18) 0.0543(5) Uani 1 1 d . U
C60 C 0.1917(3) 0.1334(2) 0.54051(18) 0.0587(5) Uani 1 1 d . U
H60 H 0.2493 0.1319 0.5660 0.070 Uiso 1 1 calc R U
C61 C 0.1045(3) 0.1207(2) 0.57704(19) 0.0619(5) Uani 1 1 d . U
H61 H 0.1049 0.1104 0.6265 0.074 Uiso 1 1 calc R U
C62 C 0.0189(3) 0.1229(2) 0.54171(19) 0.0617(5) Uani 1 1 d . U
C63 C -0.0783(4) 0.1130(3) 0.5821(3) 0.1119(17) Uani 1 1 d . .
H63A H -0.0511 0.0571 0.6164 0.168 Uiso 1 1 calc R U
H63B H -0.1227 0.1020 0.5490 0.168 Uiso 1 1 calc R U
H63C H -0.1227 0.1735 0.6063 0.168 Uiso 1 1 calc R U
C64 C 0.0199(3) 0.1387(2) 0.46928(19) 0.0607(5) Uani 1 1 d . U
H64 H -0.0386 0.1406 0.4447 0.073 Uiso 1 1 calc R U
C65 C 0.1063(3) 0.1520(2) 0.43068(19) 0.0582(5) Uani 1 1 d . U
H65 H 0.1046 0.1631 0.3813 0.070 Uiso 1 1 calc R U
C66 C 0.3733(2) 0.2754(2) 0.39179(16) 0.0480(7) Uani 1 1 d . .
H66 H 0.3678 0.3404 0.3884 0.058 Uiso 1 1 calc R U
C67 C 0.4708(2) 0.19826(19) 0.36819(15) 0.0421(7) Uani 1 1 d . .
C68 C 0.5684(2) 0.2166(2) 0.34286(16) 0.0481(7) Uani 1 1 d . .
C69 C 0.5607(3) 0.2941(3) 0.2967(2) 0.0694(10) Uani 1 1 d . .
H69 H 0.4921 0.3365 0.2787 0.083 Uiso 1 1 calc R U
C70 C 0.6520(4) 0.3124(3) 0.2755(2) 0.0892(13) Uani 1 1 d . .
H70 H 0.6441 0.3662 0.2438 0.107 Uiso 1 1 calc R U
C71 C 0.7511(4) 0.2520(4) 0.3009(3) 0.0920(13) Uani 1 1 d . .
H71 H 0.8118 0.2653 0.2880 0.110 Uiso 1 1 calc R U
C72 C 0.7637(3) 0.1716(3) 0.3455(2) 0.0862(12) Uani 1 1 d . .
H72 H 0.8337 0.1283 0.3611 0.103 Uiso 1 1 calc R U
C73 C 0.6724(3) 0.1534(3) 0.3679(2) 0.0685(9) Uani 1 1 d . .
H73 H 0.6811 0.0993 0.3995 0.082 Uiso 1 1 calc R U
C74 C 0.3466(3) -0.0694(2) 0.4285(2) 0.0925(14) Uani 1 1 d . .
H74A H 0.3762 -0.1336 0.4076 0.139 Uiso 1 1 calc R U
H74B H 0.2710 -0.0309 0.4157 0.139 Uiso 1 1 calc R U
H74C H 0.3495 -0.0789 0.4796 0.139 Uiso 1 1 calc R U
C75 C 0.3858(2) 0.08543(18) 0.40418(14) 0.0423(7) Uani 1 1 d . .
C76 C 0.4744(2) 0.10205(19) 0.37107(14) 0.0419(7) Uani 1 1 d . .
C77 C 0.5538(2) 0.0063(2) 0.34358(15) 0.0461(7) Uani 1 1 d . .
C78 C 0.6499(3) -0.0249(2) 0.30013(16) 0.0565(8) Uani 1 1 d . .
H78 H 0.6776 0.0206 0.2830 0.068 Uiso 1 1 calc R U
C79 C 0.7040(3) -0.1247(2) 0.28249(18) 0.0657(9) Uani 1 1 d . .
H79 H 0.7682 -0.1460 0.2531 0.079 Uiso 1 1 calc R U
C80 C 0.6639(3) -0.1930(2) 0.30791(18) 0.0652(9) Uani 1 1 d . .
H80 H 0.7032 -0.2600 0.2968 0.078 Uiso 1 1 calc R U
C81 C 0.5680(3) -0.1645(2) 0.34897(17) 0.0585(9) Uani 1 1 d . .
H81 H 0.5410 -0.2108 0.3654 0.070 Uiso 1 1 calc R U
C82 C 0.5115(2) -0.0637(2) 0.36552(15) 0.0477(7) Uani 1 1 d . .
Cl1 Cl -0.15343(8) 0.63102(7) 0.17217(5) 0.0765(3) Uani 1 1 d . .
Cl2 Cl 0.24940(12) 0.47762(8) 0.67837(5) 0.1044(4) Uani 1 1 d . .
N1 N 0.03756(19) 0.63383(17) -0.11849(13) 0.0474(6) Uani 1 1 d . .
N2 N 0.43450(19) 0.6324(2) 0.11782(13) 0.0570(7) Uani 1 1 d . .
N3 N 0.08885(19) 0.51600(16) 0.39216(13) 0.0493(6) Uani 1 1 d . .
N4 N 0.4113(2) -0.01632(16) 0.40253(13) 0.0497(6) Uani 1 1 d . .
O1 O 0.21922(18) 0.58349(16) -0.15580(12) 0.0644(6) Uani 1 1 d . .
O2 O 0.1125(2) 0.39450(17) 0.31654(14) 0.0794(7) Uani 1 1 d . .

loop_
_atom_site_aniso_label
_atom_site_aniso_U_11
_atom_site_aniso_U_22
_atom_site_aniso_U_33
_atom_site_aniso_U_23
_atom_site_aniso_U_13
_atom_site_aniso_U_12
C1 0.072(2) 0.060(2) 0.076(3) 0.0013(18) -0.009(2) -0.0248(19)
C2 0.092(3) 0.071(3) 0.094(3) 0.006(2) -0.014(2) -0.019(2)
C3 0.139(4) 0.056(2) 0.090(3) 0.003(2) -0.018(3) -0.032(3)
C4 0.152(5) 0.077(3) 0.099(4) 0.009(2) -0.029(3) -0.069(3)
C5 0.101(3) 0.082(3) 0.080(3) 0.007(2) -0.020(2) -0.052(2)
C6 0.067(2) 0.061(2) 0.0368(17) -0.0047(14) -0.0007(15) -0.0319(17)
C7 0.062(2) 0.063(2) 0.0440(19) -0.0118(15) -0.0021(16) -0.0242(16)
C8 0.0479(19) 0.0406(16) 0.051(2) -0.0082(13) 0.0044(15) -0.0196(14)
C9 0.0393(16) 0.0372(15) 0.0515(19) 0.0016(13) -0.0017(13) -0.0135(12)
C10 0.0426(16) 0.0323(14) 0.0503(19) -0.0011(12) -0.0027(14) -0.0179(12)
C11 0.0498(19) 0.0460(16) 0.0499(19) 0.0007(13) -0.0026(15) -0.0243(14)
C12 0.0511(19) 0.0480(17) 0.0518(19) -0.0115(14) 0.0092(16) -0.0249(14)
C13 0.0424(17) 0.0518(18) 0.066(2) -0.0110(15) 0.0046(17) -0.0197(14)
C14 0.0419(18) 0.0533(18) 0.059(2) -0.0086(15) -0.0044(15) -0.0183(14)
C15 0.0463(18) 0.0362(15) 0.0481(18) -0.0040(13) -0.0031(14) -0.0195(13)
C16 0.0337(15) 0.0466(16) 0.0437(17) -0.0002(13) -0.0005(13) -0.0166(13)
C17 0.0334(15) 0.0547(17) 0.0400(17) 0.0028(13) 0.0018(13) -0.0138(13)
C18 0.0364(16) 0.0508(17) 0.0424(18) -0.0021(13) 0.0007(13) -0.0111(13)
C19 0.069(2) 0.066(2) 0.045(2) 0.0080(16) 0.0143(17) -0.0054(18)
C20 0.074(2) 0.059(2) 0.062(2) -0.0057(18) 0.0109(19) 0.0014(18)
C21 0.056(2) 0.0532(19) 0.053(2) 0.0054(15) -0.0074(16) -0.0133(16)
C22 0.101(3) 0.060(2) 0.095(3) 0.015(2) -0.007(2) -0.024(2)
C23 0.0551(19) 0.068(2) 0.0389(18) 0.0037(15) -0.0003(15) -0.0266(17)
C24 0.0432(17) 0.0532(18) 0.0389(17) -0.0046(14) 0.0030(13) -0.0145(14)
C25 0.0428(16) 0.0462(17) 0.0515(19) 0.0037(14) -0.0121(14) -0.0197(14)
C26 0.0386(16) 0.0489(17) 0.0514(18) -0.0053(14) -0.0016(14) -0.0202(13)
C27 0.0511(18) 0.0524(19) 0.067(2) -0.0038(16) -0.0055(16) -0.0299(15)
C28 0.139(4) 0.058(2) 0.092(3) 0.000(2) 0.013(3) -0.050(2)
C29 0.202(6) 0.080(4) 0.124(5) 0.027(3) -0.002(4) -0.068(4)
C30 0.159(5) 0.054(3) 0.169(6) 0.016(4) -0.015(5) -0.052(3)
C31 0.083(3) 0.055(3) 0.156(5) -0.024(3) -0.005(3) -0.027(2)
C32 0.072(2) 0.062(2) 0.099(3) -0.019(2) 0.006(2) -0.0288(19)
C33 0.054(2) 0.112(3) 0.071(3) 0.019(2) -0.0216(19) -0.026(2)
C34 0.0324(15) 0.065(2) 0.0370(17) -0.0059(14) 0.0004(13) -0.0178(14)
C35 0.0353(16) 0.0583(19) 0.0442(18) -0.0094(14) 0.0021(13) -0.0186(14)
C36 0.0410(17) 0.072(2) 0.052(2) -0.0195(16) 0.0026(15) -0.0247(16)
C37 0.061(2) 0.082(3) 0.084(3) -0.031(2) -0.0027(19) -0.0358(19)
C38 0.081(3) 0.105(3) 0.118(4) -0.038(3) -0.010(3) -0.054(3)
C39 0.083(3) 0.141(4) 0.105(4) -0.033(3) -0.024(3) -0.061(3)
C40 0.066(2) 0.127(4) 0.073(3) -0.011(2) -0.024(2) -0.048(2)
C41 0.0489(19) 0.093(3) 0.047(2) -0.0153(18) -0.0010(16) -0.0314(19)
C42 0.0900(13) 0.0717(12) 0.0677(13) -0.0067(9) 0.0153(11) -0.0363(11)
C43 0.0927(13) 0.0750(12) 0.0720(13) -0.0070(9) 0.0190(11) -0.0371(11)
C44 0.0966(13) 0.0737(12) 0.0739(13) -0.0054(9) 0.0213(12) -0.0358(11)
C45 0.0972(13) 0.0720(12) 0.0731(13) -0.0016(10) 0.0194(11) -0.0313(11)
C46 0.0936(13) 0.0691(12) 0.0693(13) -0.0026(9) 0.0161(11) -0.0308(11)
C47 0.0891(13) 0.0666(12) 0.0649(13) -0.0059(9) 0.0146(11) -0.0342(11)
C48 0.058(2) 0.0520(18) 0.054(2) 0.0059(15) -0.0095(16) -0.0147(15)
C49 0.0525(18) 0.0488(18) 0.051(2) -0.0108(15) -0.0016(15) -0.0199(14)
C50 0.0464(17) 0.0336(15) 0.0564(19) -0.0066(13) 0.0041(14) -0.0152(13)
C51 0.0439(16) 0.0385(16) 0.0468(19) -0.0038(13) 0.0075(14) -0.0182(13)
C52 0.066(2) 0.0456(17) 0.0417(19) -0.0004(14) 0.0036(16) -0.0213(15)
C53 0.081(2) 0.055(2) 0.0459(19) -0.0034(15) 0.0000(17) -0.0291(17)
C54 0.094(3) 0.0485(19) 0.053(2) -0.0149(16) 0.0080(19) -0.0332(18)
C55 0.073(2) 0.0357(16) 0.057(2) -0.0088(14) 0.0044(17) -0.0193(15)
C56 0.0479(17) 0.0361(16) 0.0422(18) -0.0029(12) 0.0081(13) -0.0150(13)
C57 0.0480(17) 0.0316(14) 0.0458(17) -0.0051(12) 0.0025(14) -0.0147(13)
C58 0.0495(17) 0.0357(15) 0.0426(17) -0.0045(12) 0.0026(13) -0.0202(13)
C59 0.0577(10) 0.0405(9) 0.0671(11) -0.0087(9) 0.0074(9) -0.0243(8)
C60 0.0598(10) 0.0454(9) 0.0685(11) -0.0044(9) 0.0085(9) -0.0222(9)
C61 0.0624(11) 0.0467(9) 0.0728(11) -0.0037(9) 0.0111(9) -0.0221(9)
C62 0.0631(11) 0.0441(9) 0.0777(11) -0.0083(9) 0.0117(9) -0.0246(9)
C63 0.089(3) 0.078(3) 0.179(5) -0.037(3) 0.063(3) -0.053(2)
C64 0.0616(10) 0.0455(9) 0.0778(11) -0.0125(9) 0.0066(9) -0.0258(9)
C65 0.0605(10) 0.0441(9) 0.0723(11) -0.0118(9) 0.0056(9) -0.0248(9)
C66 0.0537(19) 0.0357(15) 0.0559(19) -0.0028(13) 0.0025(15) -0.0214(14)
C67 0.0443(17) 0.0374(15) 0.0432(17) 0.0012(12) -0.0017(13) -0.0170(13)
C68 0.0434(17) 0.0488(17) 0.0540(19) -0.0034(14) -0.0043(14) -0.0213(14)
C69 0.054(2) 0.072(2) 0.083(3) 0.0175(19) -0.0061(18) -0.0318(18)
C70 0.074(3) 0.090(3) 0.110(3) 0.025(2) 0.001(2) -0.047(2)
C71 0.068(3) 0.105(3) 0.121(4) -0.005(3) 0.009(3) -0.057(3)
C72 0.052(2) 0.095(3) 0.115(4) -0.014(3) -0.011(2) -0.033(2)
C73 0.060(2) 0.069(2) 0.078(3) -0.0014(18) -0.0082(19) -0.0286(18)
C74 0.101(3) 0.0388(18) 0.131(4) -0.011(2) 0.051(3) -0.0317(19)
C75 0.0504(17) 0.0310(15) 0.0431(17) -0.0018(12) 0.0016(13) -0.0159(13)
C76 0.0432(16) 0.0416(16) 0.0373(16) -0.0007(12) -0.0009(13) -0.0155(13)
C77 0.0457(17) 0.0398(16) 0.0424(17) 0.0008(13) -0.0031(14) -0.0093(13)
C78 0.056(2) 0.0513(19) 0.051(2) -0.0014(14) 0.0035(16) -0.0135(15)
C79 0.058(2) 0.060(2) 0.057(2) -0.0086(16) 0.0115(17) -0.0058(17)
C80 0.075(2) 0.0429(18) 0.057(2) -0.0059(15) 0.0039(18) -0.0067(17)
C81 0.071(2) 0.0355(16) 0.058(2) -0.0051(14) 0.0050(17) -0.0139(15)
C82 0.0539(19) 0.0373(16) 0.0447(18) 0.0007(13) -0.0027(15) -0.0134(14)
Cl1 0.0718(6) 0.0987(7) 0.0591(6) -0.0096(5) 0.0189(5) -0.0395(5)
Cl2 0.1777(12) 0.0916(8) 0.0527(6) 0.0005(5) -0.0274(7) -0.0639(8)
N1 0.0450(15) 0.0553(15) 0.0425(15) -0.0068(11) -0.0025(12) -0.0216(12)
N2 0.0407(14) 0.0793(19) 0.0457(16) -0.0012(13) -0.0074(12) -0.0208(14)
N3 0.0560(15) 0.0383(14) 0.0477(16) -0.0025(11) -0.0034(12) -0.0147(11)
N4 0.0530(15) 0.0304(12) 0.0593(16) -0.0022(11) 0.0073(13) -0.0136(11)
O1 0.0578(14) 0.0775(15) 0.0568(14) -0.0122(11) 0.0125(12) -0.0293(12)
O2 0.0921(18) 0.0647(15) 0.0689(17) -0.0189(13) -0.0237(14) -0.0169(13)

loop_
_atom_type_symbol
_atom_type_description
_atom_type_scat_dispersion_real
_atom_type_scat_dispersion_imag
_atom_type_scat_source
C C 0.0033 0.0016 'International Tables Vol C Tables 4.2.6.8 and 6.1.1.4'
H H 0.0000 0.0000 'International Tables Vol C Tables 4.2.6.8 and 6.1.1.4'
N N 0.0061 0.0033 'International Tables Vol C Tables 4.2.6.8 and 6.1.1.4'
O O 0.0106 0.0060 'International Tables Vol C Tables 4.2.6.8 and 6.1.1.4'
Cl Cl 0.1484 0.1585 'International Tables Vol C Tables 4.2.6.8 and 6.1.1.4'

loop_
_geom_angle_atom_site_label_1
_geom_angle_atom_site_label_2
_geom_angle_atom_site_label_3
_geom_angle
C6 C1 C2 121.7(4)
C6 C1 H1 119.1
C2 C1 H1 119.1
C3 C2 C1 119.9(4)
C3 C2 H2 120.1
C1 C2 H2 120.1
C4 C3 C2 120.0(4)
C4 C3 H3 120.0
C2 C3 H3 120.0
C3 C4 C5 120.2(4)
C3 C4 H4 119.9
C5 C4 H4 119.9
C6 C5 C4 121.0(4)
C6 C5 H5 119.5
C4 C5 H5 119.5
C1 C6 C5 117.2(3)
C1 C6 C7 121.1(3)
C5 C6 C7 121.7(3)
N1 C7 C6 113.5(2)
N1 C7 H7A 108.9
C6 C7 H7A 108.9
N1 C7 H7B 108.9
C6 C7 H7B 108.9
H7A C7 H7B 107.7
O1 C8 N1 124.2(3)
O1 C8 C9 127.8(3)
N1 C8 C9 108.0(2)
C10 C9 C16 114.0(2)
C10 C9 C8 102.9(2)
C16 C9 C8 112.1(2)
C10 C9 H9 109.2
C16 C9 H9 109.2
C8 C9 H9 109.2
C11 C10 C15 120.3(3)
C11 C10 C9 131.0(3)
C15 C10 C9 108.8(2)
C10 C11 C12 117.7(3)
C10 C11 H11 121.2
C12 C11 H11 121.2
C13 C12 C11 122.5(3)
C13 C12 Cl1 120.1(2)
C11 C12 Cl1 117.4(2)
C12 C13 C14 120.1(3)
C12 C13 H13 120.0
C14 C13 H13 120.0
C15 C14 C13 117.9(3)
C15 C14 H14 121.0
C13 C14 H14 121.0
C14 C15 C10 121.6(3)
C14 C15 N1 129.0(3)
C10 C15 N1 109.4(2)
C25 C16 C17 120.9(3)
C25 C16 C9 117.8(2)
C17 C16 C9 121.3(2)
C16 C17 C34 115.6(3)
C16 C17 C18 121.0(3)
C34 C17 C18 123.4(3)
C24 C18 C19 117.6(3)
C24 C18 C17 121.9(2)
C19 C18 C17 120.4(3)
C20 C19 C18 120.7(3)
C20 C19 H19 119.6
C18 C19 H19 119.6
C19 C20 C21 122.0(3)
C19 C20 H20 119.0
C21 C20 H20 119.0
C23 C21 C20 116.9(3)
C23 C21 C22 123.3(3)
C20 C21 C22 119.9(3)
C21 C22 H22A 109.5
C21 C22 H22B 109.5
H22A C22 H22B 109.5
C21 C22 H22C 109.5
H22A C22 H22C 109.5
H22B C22 H22C 109.5
C21 C23 C24 121.8(3)
C21 C23 H23 119.1
C24 C23 H23 119.1
C18 C24 C23 121.0(3)
C18 C24 H24 119.5
C23 C24 H24 119.5
C26 C25 C16 123.1(3)
C26 C25 H25 118.5
C16 C25 H25 118.5
C25 C26 C35 117.5(3)
C25 C26 C27 120.1(3)
C35 C26 C27 122.3(3)
C32 C27 C28 116.9(3)
C32 C27 C26 122.7(3)
C28 C27 C26 120.2(3)
C27 C28 C29 120.1(4)
C27 C28 H28 119.9
C29 C28 H28 119.9
C30 C29 C28 120.9(5)
C30 C29 H29 119.5
C28 C29 H29 119.5
C31 C30 C29 120.0(4)
C31 C30 H30 120.0
C29 C30 H30 120.0
C30 C31 C32 120.2(4)
C30 C31 H31 119.9
C32 C31 H31 119.9
C27 C32 C31 121.5(4)
C27 C32 H32 119.2
C31 C32 H32 119.2
N2 C33 H33A 109.5
N2 C33 H33B 109.5
H33A C33 H33B 109.5
N2 C33 H33C 109.5
H33A C33 H33C 109.5
H33B C33 H33C 109.5
N2 C34 C17 128.7(3)
N2 C34 C35 108.3(3)
C17 C34 C35 123.0(3)
C26 C35 C34 119.8(3)
C26 C35 C36 132.4(3)
C34 C35 C36 107.6(3)
C37 C36 C41 119.7(3)
C37 C36 C35 134.5(3)
C41 C36 C35 105.6(3)
C38 C37 C36 118.3(4)
C38 C37 H37 120.9
C36 C37 H37 120.9
C39 C38 C37 120.6(4)
C39 C38 H38 119.7
C37 C38 H38 119.7
C40 C39 C38 122.6(4)
C40 C39 H39 118.7
C38 C39 H39 118.7
C39 C40 C41 117.3(4)
C39 C40 H40 121.4
C41 C40 H40 121.4
N2 C41 C36 110.3(3)
N2 C41 C40 128.3(4)
C36 C41 C40 121.4(4)
C47 C42 C43 121.0(4)
C47 C42 H42 119.5
C43 C42 H42 119.5
C44 C43 C42 119.5(4)
C44 C43 H43 120.2
C42 C43 H43 120.2
C45 C44 C43 121.1(4)
C45 C44 H44 119.4
C43 C44 H44 119.4
C44 C45 C46 120.1(4)
C44 C45 H45 119.9
C46 C45 H45 119.9
C47 C46 C45 120.7(4)
C47 C46 H46 119.7
C45 C46 H46 119.7
C46 C47 C42 117.5(4)
C46 C47 C48 119.2(4)
C42 C47 C48 123.3(3)
N3 C48 C47 115.6(3)
N3 C48 H48A 108.4
C47 C48 H48A 108.4
N3 C48 H48B 108.4
C47 C48 H48B 108.4
H48A C48 H48B 107.4
O2 C49 N3 124.8(3)
O2 C49 C50 127.3(3)
N3 C49 C50 107.9(3)
C51 C50 C57 119.4(2)
C51 C50 C49 102.5(2)
C57 C50 C49 113.3(2)
C51 C50 H50 107.0
C57 C50 H50 107.0
C49 C50 H50 107.0
C52 C51 C56 119.7(3)
C52 C51 C50 131.4(2)
C56 C51 C50 108.9(3)
C51 C52 C53 117.8(3)
C51 C52 H52 121.1
C53 C52 H52 121.1
C54 C53 C52 121.8(3)
C54 C53 Cl2 118.6(3)
C52 C53 Cl2 119.6(2)
C53 C54 C55 120.9(3)
C53 C54 H54 119.6
C55 C54 H54 119.6
C56 C55 C54 117.3(3)
C56 C55 H55 121.4
C54 C55 H55 121.4
C55 C56 C51 122.5(3)
C55 C56 N3 128.4(3)
C51 C56 N3 109.1(2)
C66 C57 C58 121.4(2)
C66 C57 C50 119.0(2)
C58 C57 C50 119.6(2)
C57 C58 C75 115.8(2)
C57 C58 C59 121.1(2)
C75 C58 C59 123.1(2)
C60 C59 C65 117.9(3)
C60 C59 C58 119.5(3)
C65 C59 C58 122.5(3)
C59 C60 C61 121.2(3)
C59 C60 H60 119.4
C61 C60 H60 119.4
C62 C61 C60 121.0(3)
C62 C61 H61 119.5
C60 C61 H61 119.5
C61 C62 C64 118.4(3)
C61 C62 C63 120.8(4)
C64 C62 C63 120.7(4)
C62 C63 H63A 109.5
C62 C63 H63B 109.5
H63A C63 H63B 109.5
C62 C63 H63C 109.5
H63A C63 H63C 109.5
H63B C63 H63C 109.5
C62 C64 C65 122.2(3)
C62 C64 H64 118.9
C65 C64 H64 118.9
C59 C65 C64 119.3(3)
C59 C65 H65 120.4
C64 C65 H65 120.4
C67 C66 C57 123.1(2)
C67 C66 H66 118.5
C57 C66 H66 118.5
C66 C67 C76 116.9(2)
C66 C67 C68 121.1(2)
C76 C67 C68 122.0(2)
C69 C68 C73 117.5(3)
C69 C68 C67 122.9(3)
C73 C68 C67 119.6(3)
C68 C69 C70 122.2(3)
C68 C69 H69 118.9
C70 C69 H69 118.9
C71 C70 C69 119.6(4)
C71 C70 H70 120.2
C69 C70 H70 120.2
C70 C71 C72 120.4(4)
C70 C71 H71 119.8
C72 C71 H71 119.8
C71 C72 C73 120.4(4)
C71 C72 H72 119.8
C73 C72 H72 119.8
C68 C73 C72 119.8(3)
C68 C73 H73 120.1
C72 C73 H73 120.1
N4 C74 H74A 109.5
N4 C74 H74B 109.5
H74A C74 H74B 109.5
N4 C74 H74C 109.5
H74A C74 H74C 109.5
H74B C74 H74C 109.5
N4 C75 C76 109.0(2)
N4 C75 C58 128.6(2)
C76 C75 C58 122.3(2)
C67 C76 C75 120.2(2)
C67 C76 C77 133.4(3)
C75 C76 C77 106.4(2)
C78 C77 C82 118.7(3)
C78 C77 C76 135.0(3)
C82 C77 C76 106.1(2)
C79 C78 C77 119.2(3)
C79 C78 H78 120.4
C77 C78 H78 120.4
C80 C79 C78 120.9(3)
C80 C79 H79 119.6
C78 C79 H79 119.6
C81 C80 C79 121.6(3)
C81 C80 H80 119.2
C79 C80 H80 119.2
C80 C81 C82 117.9(3)
C80 C81 H81 121.1
C82 C81 H81 121.1
N4 C82 C81 128.5(3)
N4 C82 C77 109.8(2)
C81 C82 C77 121.6(3)
C8 N1 C15 111.0(2)
C8 N1 C7 124.2(3)
C15 N1 C7 124.8(2)
C41 N2 C34 108.2(3)
C41 N2 C33 123.0(3)
C34 N2 C33 128.6(3)
C49 N3 C56 111.3(2)
C49 N3 C48 123.2(3)
C56 N3 C48 125.5(2)
C82 N4 C75 108.4(2)
C82 N4 C74 121.7(2)
C75 N4 C74 129.7(2)

loop_
_geom_bond_atom_site_label_1
_geom_bond_atom_site_label_2
_geom_bond_distance
C1 C6 1.362(5)
C1 C2 1.375(5)
C1 H1 0.9300
C2 C3 1.347(6)
C2 H2 0.9300
C3 C4 1.347(6)
C3 H3 0.9300
C4 C5 1.378(6)
C4 H4 0.9300
C5 C6 1.373(5)
C5 H5 0.9300
C6 C7 1.509(4)
C7 N1 1.451(4)
C7 H7A 0.9700
C7 H7B 0.9700
C8 O1 1.219(3)
C8 N1 1.368(4)
C8 C9 1.525(4)
C9 C10 1.497(4)
C9 C16 1.519(4)
C9 H9 0.9800
C10 C11 1.376(4)
C10 C15 1.390(4)
C11 C12 1.389(4)
C11 H11 0.9300
C12 C13 1.360(4)
C12 Cl1 1.751(3)
C13 C14 1.395(4)
C13 H13 0.9300
C14 C15 1.378(4)
C14 H14 0.9300
C15 N1 1.411(4)
C16 C25 1.396(4)
C16 C17 1.407(4)
C17 C34 1.408(4)
C17 C18 1.492(4)
C18 C24 1.377(4)
C18 C19 1.384(4)
C19 C20 1.378(5)
C19 H19 0.9300
C20 C21 1.380(5)
C20 H20 0.9300
C21 C23 1.375(4)
C21 C22 1.500(4)
C22 H22A 0.9600
C22 H22B 0.9600
C22 H22C 0.9600
C23 C24 1.382(4)
C23 H23 0.9300
C24 H24 0.9300
C25 C26 1.376(4)
C25 H25 0.9300
C26 C35 1.396(4)
C26 C27 1.483(4)
C27 C32 1.369(5)
C27 C28 1.382(5)
C28 C29 1.390(6)
C28 H28 0.9300
C29 C30 1.342(8)
C29 H29 0.9300
C30 C31 1.330(7)
C30 H30 0.9300
C31 C32 1.388(6)
C31 H31 0.9300
C32 H32 0.9300
C33 N2 1.456(4)
C33 H33A 0.9600
C33 H33B 0.9600
C33 H33C 0.9600
C34 N2 1.395(4)
C34 C35 1.408(4)
C35 C36 1.447(4)
C36 C37 1.399(5)
C36 C41 1.399(5)
C37 C38 1.389(5)
C37 H37 0.9300
C38 C39 1.382(6)
C38 H38 0.9300
C39 C40 1.362(6)
C39 H39 0.9300
C40 C41 1.402(5)
C40 H40 0.9300
C41 N2 1.385(4)
C42 C47 1.383(5)
C42 C43 1.391(5)
C42 H42 0.9300
C43 C44 1.347(5)
C43 H43 0.9300
C44 C45 1.342(6)
C44 H44 0.9300
C45 C46 1.389(5)
C45 H45 0.9300
C46 C47 1.380(5)
C46 H46 0.9300
C47 C48 1.494(5)
C48 N3 1.446(4)
C48 H48A 0.9700
C48 H48B 0.9700
C49 O2 1.210(3)
C49 N3 1.358(4)
C49 C50 1.524(4)
C50 C51 1.494(4)
C50 C57 1.509(4)
C50 H50 0.9800
C51 C52 1.369(4)
C51 C56 1.385(4)
C52 C53 1.386(4)
C52 H52 0.9300
C53 C54 1.366(4)
C53 Cl2 1.744(3)
C54 C55 1.372(4)
C54 H54 0.9300
C55 C56 1.371(4)
C55 H55 0.9300
C56 N3 1.408(4)
C57 C66 1.393(4)
C57 C58 1.393(4)
C58 C75 1.415(4)
C58 C59 1.483(4)
C59 C60 1.385(4)
C59 C65 1.386(4)
C60 C61 1.391(4)
C60 H60 0.9300
C61 C62 1.356(5)
C61 H61 0.9300
C62 C64 1.363(5)
C62 C63 1.519(5)
C63 H63A 0.9600
C63 H63B 0.9600
C63 H63C 0.9600
C64 C65 1.402(4)
C64 H64 0.9300
C65 H65 0.9300
C66 C67 1.378(4)
C66 H66 0.9300
C67 C76 1.401(4)
C67 C68 1.489(4)
C68 C69 1.355(4)
C68 C73 1.391(4)
C69 C70 1.392(5)
C69 H69 0.9300
C70 C71 1.337(6)
C70 H70 0.9300
C71 C72 1.356(6)
C71 H71 0.9300
C72 C73 1.396(5)
C72 H72 0.9300
C73 H73 0.9300
C74 N4 1.445(4)
C74 H74A 0.9600
C74 H74B 0.9600
C74 H74C 0.9600
C75 N4 1.394(3)
C75 C76 1.410(4)
C76 C77 1.456(4)
C77 C78 1.387(4)
C77 C82 1.408(4)
C78 C79 1.387(4)
C78 H78 0.9300
C79 C80 1.380(5)
C79 H79 0.9300
C80 C81 1.364(5)
C80 H80 0.9300
C81 C82 1.395(4)
C81 H81 0.9300
C82 N4 1.377(4)
